data_7038020
loop_
_publ_author_name
'Zhang, Wan-Ying'
'Tian, Yong-Mei'
'Li, Hong-Feng'
'Chen, Peng'
'Sun, Wen-Bin'
'Zhang, Yi-Quan'
'Yan, Peng-Fei'

_publ_section_title
;
 A series of dinuclear Dy(iii) complexes bridged by
 2-methyl-8-hydroxylquinoline: replacement on the periphery coordinated
 \b-diketonate terminal leads to different single-molecule magnetic
 properties.
;
_journal_issue 9
_journal_name_full 'Dalton transactions (Cambridge, England : 2003)'
_journal_page_first 3863
_journal_page_last 3873
_journal_paper_doi 10.1039/c5dt04449a
_journal_volume 45
_journal_year 2016
_chemical_formula_sum 'C42 H52 Dy2 N2 O12'
_chemical_formula_weight 1101.85
_space_group_crystal_system monoclinic
_space_group_IT_number 15
_space_group_name_Hall '-C 2yc'
_space_group_name_H-M_alt 'C 1 2/c 1'
_symmetry_space_group_name_Hall '-C 2yc'
_symmetry_space_group_name_H-M 'C 1 2/c 1'
_atom_sites_solution_hydrogens mixed
_audit_creation_method SHELXL-2014/7
_audit_update_record
;
2015-12-16 deposited with the CCDC.
2016-01-15 downloaded from the CCDC.
;
_cell_angle_alpha 90
_cell_angle_beta 91.967(4)
_cell_angle_gamma 90
_cell_formula_units_Z 4
_cell_length_a 24.6845(13)
_cell_length_b 10.3099(4)
_cell_length_c 16.8554(7)
_cell_measurement_reflns_used 6922
_cell_measurement_temperature 293(2)
_cell_measurement_theta_max 29.5810
_cell_measurement_theta_min 2.9690
_cell_volume 4287.1(3)
_diffrn_ambient_temperature 293(2)
_diffrn_measured_fraction_theta_full 0.999
_diffrn_measured_fraction_theta_max 0.845
_diffrn_measurement_device_type 'Xcalibur, Eos'
_diffrn_radiation_type MoK\a
_diffrn_radiation_wavelength 0.71073
_diffrn_reflns_av_R_equivalents 0.0445
_diffrn_reflns_av_unetI/netI 0.0419
_diffrn_reflns_laue_measured_fraction_full 0.999
_diffrn_reflns_laue_measured_fraction_max 0.845
_diffrn_reflns_limit_h_max 30
_diffrn_reflns_limit_h_min -33
_diffrn_reflns_limit_k_max 13
_diffrn_reflns_limit_k_min -13
_diffrn_reflns_limit_l_max 21
_diffrn_reflns_limit_l_min -22
_diffrn_reflns_number 15912
_diffrn_reflns_point_group_measured_fraction_full 0.999
_diffrn_reflns_point_group_measured_fraction_max 0.845
_diffrn_reflns_theta_full 26.000
_diffrn_reflns_theta_max 29.647
_diffrn_reflns_theta_min 2.975
_exptl_absorpt_coefficient_mu 3.522
_exptl_crystal_colour 'light yellow'
_exptl_crystal_density_diffrn 1.707
_exptl_crystal_description block
_exptl_crystal_F_000 2184
_exptl_crystal_size_max 0.21
_exptl_crystal_size_mid 0.18
_exptl_crystal_size_min 0.16
_refine_diff_density_max 0.929
_refine_diff_density_min -1.734
_refine_diff_density_rms 0.121
_refine_ls_extinction_method none
_refine_ls_goodness_of_fit_ref 1.115
_refine_ls_hydrogen_treatment mixed
_refine_ls_matrix_type full
_refine_ls_number_parameters 271
_refine_ls_number_reflns 5129
_refine_ls_number_restraints 3
_refine_ls_restrained_S_all 1.115
_refine_ls_R_factor_all 0.0430
_refine_ls_R_factor_gt 0.0285
_refine_ls_shift/su_max 0.001
_refine_ls_shift/su_mean 0.000
_refine_ls_structure_factor_coef Fsqd
_refine_ls_weighting_details 'w=1/[\s^2^(Fo^2^)+(0.0183P)^2^+4.3278P] where P=(Fo^2^+2Fc^2^)/3'
_refine_ls_weighting_scheme calc
_refine_ls_wR_factor_gt 0.0532
_refine_ls_wR_factor_ref 0.0629
_reflns_Friedel_coverage 0.000
_reflns_number_gt 4153
_reflns_number_total 5129
_reflns_threshold_expression 'I > 2\s(I)'
_cod_data_source_file c5dt04449a2.cif
_cod_data_source_block 1
_cod_depositor_comments 'Adding full bibliography for 7038020--7038023.cif.'
_cod_database_code 7038020
_shelx_shelxl_version_number 2014/7
_shelx_space_group_comment
;
The symmetry employed for this shelxl refinement is uniquely defined
by the following loop, which should always be used as a source of
symmetry information in preference to the above space-group names.
They are only intended as comments.
;

loop_
_space_group_symop_operation_xyz
'x, y, z'
'-x, y, -z+1/2'
'x+1/2, y+1/2, z'
'-x+1/2, y+1/2, -z+1/2'
'-x, -y, -z'
'x, -y, z-1/2'
'-x+1/2, -y+1/2, -z'
'x+1/2, -y+1/2, z-1/2'

loop_
_atom_site_label
_atom_site_type_symbol
_atom_site_fract_x
_atom_site_fract_y
_atom_site_fract_z
_atom_site_U_iso_or_equiv
_atom_site_adp_type
_atom_site_occupancy
_atom_site_site_symmetry_order
_atom_site_calc_flag
_atom_site_refinement_flags_posn
_atom_site_refinement_flags_adp
Dy1 Dy 0.17115(2) 0.72719(2) 0.49033(2) 0.02995(6) Uani 1 1 d D .
O2 O 0.25103(9) 0.8136(2) 0.43308(12) 0.0314(5) Uani 1 1 d . .
O5 O 0.08622(10) 0.8236(3) 0.46325(15) 0.0421(6) Uani 1 1 d . .
O3 O 0.11389(11) 0.5515(2) 0.49828(15) 0.0431(6) Uani 1 1 d . .
O4 O 0.13674(11) 0.7309(2) 0.61733(14) 0.0424(7) Uani 1 1 d . .
O1 O 0.21329(11) 0.5396(2) 0.43014(16) 0.0458(7) Uani 1 1 d D .
H1 H 0.2479(4) 0.535(3) 0.434(2) 0.069 Uiso 1 1 d D U
N1 N 0.16056(13) 0.7865(3) 0.34009(16) 0.0337(7) Uani 1 1 d . .
C6 C 0.19512(15) 0.8874(3) 0.32516(18) 0.0316(8) Uani 1 1 d . .
C10 C 0.21898(18) 1.0860(4) 0.2552(2) 0.0497(11) Uani 1 1 d . .
H10 H 0.2121 1.1468 0.2154 0.060 Uiso 1 1 calc R U
O6 O 0.17900(10) 0.9468(2) 0.52564(14) 0.0368(6) Uani 1 1 d . .
C12 C 0.09930(17) 0.6737(4) 0.6517(2) 0.0429(9) Uani 1 1 d . .
C5 C 0.18471(17) 0.9785(4) 0.2629(2) 0.0409(9) Uani 1 1 d . .
C2 C 0.11873(17) 0.7663(4) 0.2904(2) 0.0412(9) Uani 1 1 d . .
C7 C 0.24182(14) 0.9028(3) 0.37629(18) 0.0300(8) Uani 1 1 d . .
C13 C 0.07065(17) 0.5679(4) 0.6206(2) 0.0484(10) Uani 1 1 d . .
H13 H 0.0433 0.5332 0.6506 0.058 Uiso 1 1 calc R U
C3 C 0.10845(18) 0.8470(5) 0.2242(2) 0.0535(12) Uani 1 1 d . .
H3 H 0.0798 0.8279 0.1889 0.064 Uiso 1 1 calc R U
C20 C 0.18229(18) 1.1745(4) 0.5183(3) 0.0584(12) Uani 1 1 d . .
H20A H 0.2171 1.1745 0.4945 0.088 Uiso 1 1 calc R U
H20B H 0.1870 1.1852 0.5747 0.088 Uiso 1 1 calc R U
H20C H 0.1608 1.2446 0.4968 0.088 Uiso 1 1 calc R U
C8 C 0.27417(16) 1.0095(3) 0.3663(2) 0.0398(9) Uani 1 1 d . .
H8 H 0.3045 1.0217 0.3997 0.048 Uiso 1 1 calc R U
C4 C 0.13966(19) 0.9516(4) 0.2115(2) 0.0534(12) Uani 1 1 d . .
H4 H 0.1316 1.0061 0.1687 0.064 Uiso 1 1 calc R U
C17 C 0.07263(16) 0.9368(4) 0.4444(2) 0.0419(9) Uani 1 1 d . .
C21 C 0.19436(18) 0.4460(4) 0.3736(2) 0.0509(11) Uani 1 1 d D .
H21A H 0.1932 0.4839 0.3216 0.076 Uiso 1 1 calc R U
H21B H 0.1586 0.4181 0.3866 0.076 Uiso 1 1 calc R U
H21C H 0.2184 0.3728 0.3745 0.076 Uiso 1 1 calc R U
C9 C 0.26212(18) 1.1007(4) 0.3062(2) 0.0482(10) Uani 1 1 d . .
H9 H 0.2843 1.1729 0.3013 0.058 Uiso 1 1 calc R U
C15 C 0.04972(18) 0.3888(4) 0.5246(3) 0.0591(12) Uani 1 1 d . .
H15A H 0.0714 0.3144 0.5388 0.089 Uiso 1 1 calc R U
H15B H 0.0420 0.3887 0.4684 0.089 Uiso 1 1 calc R U
H15C H 0.0163 0.3857 0.5522 0.089 Uiso 1 1 calc R U
C14 C 0.08022(16) 0.5106(4) 0.5475(2) 0.0413(9) Uani 1 1 d . .
C18 C 0.10464(17) 1.0479(4) 0.4603(2) 0.0461(10) Uani 1 1 d . .
H18 H 0.0913 1.1272 0.4421 0.055 Uiso 1 1 calc R U
C19 C 0.15406(16) 1.0479(4) 0.5008(2) 0.0388(9) Uani 1 1 d . .
C1 C 0.08183(18) 0.6549(4) 0.3062(3) 0.0604(13) Uani 1 1 d . .
H1A H 0.0881 0.5867 0.2689 0.091 Uiso 1 1 calc R U
H1B H 0.0448 0.6832 0.3008 0.091 Uiso 1 1 calc R U
H1C H 0.0889 0.6234 0.3592 0.091 Uiso 1 1 calc R U
C11 C 0.0850(2) 0.7238(4) 0.7324(3) 0.0661(14) Uani 1 1 d . .
H11A H 0.0693 0.8086 0.7270 0.099 Uiso 1 1 calc R U
H11B H 0.1171 0.7284 0.7659 0.099 Uiso 1 1 calc R U
H11C H 0.0594 0.6661 0.7556 0.099 Uiso 1 1 calc R U
C16 C 0.01855(18) 0.9552(4) 0.4013(3) 0.0648(14) Uani 1 1 d . .
H16A H -0.0078 0.8993 0.4240 0.097 Uiso 1 1 calc R U
H16B H 0.0219 0.9342 0.3462 0.097 Uiso 1 1 calc R U
H16C H 0.0072 1.0438 0.4062 0.097 Uiso 1 1 calc R U

loop_
_atom_site_aniso_label
_atom_site_aniso_U_11
_atom_site_aniso_U_22
_atom_site_aniso_U_33
_atom_site_aniso_U_23
_atom_site_aniso_U_13
_atom_site_aniso_U_12
Dy1 0.02895(10) 0.03140(10) 0.02911(9) 0.00094(7) -0.00448(7) -0.00647(7)
O2 0.0327(14) 0.0325(12) 0.0287(12) 0.0053(10) -0.0046(10) -0.0052(10)
O5 0.0345(16) 0.0436(15) 0.0479(15) -0.0029(13) -0.0047(12) -0.0043(12)
O3 0.0411(17) 0.0398(15) 0.0483(15) -0.0026(12) 0.0012(13) -0.0135(12)
O4 0.0443(18) 0.0477(16) 0.0352(14) 0.0006(11) 0.0032(12) -0.0131(13)
O1 0.0352(17) 0.0421(15) 0.0594(17) -0.0159(13) -0.0064(14) -0.0024(12)
N1 0.0359(18) 0.0372(17) 0.0276(14) -0.0044(12) -0.0054(13) 0.0039(13)
C6 0.037(2) 0.0347(19) 0.0233(16) -0.0032(14) 0.0014(14) 0.0098(16)
C10 0.060(3) 0.050(3) 0.039(2) 0.0161(19) 0.008(2) 0.014(2)
O6 0.0343(15) 0.0308(13) 0.0451(14) 0.0020(11) -0.0018(11) -0.0030(11)
C12 0.038(2) 0.049(2) 0.041(2) 0.0099(19) 0.0015(17) -0.0011(19)
C5 0.044(2) 0.050(2) 0.0286(17) 0.0082(17) 0.0049(16) 0.0142(19)
C2 0.040(2) 0.048(2) 0.0352(19) -0.0097(17) -0.0068(17) 0.0093(18)
C7 0.033(2) 0.0327(19) 0.0246(16) 0.0018(14) 0.0035(14) 0.0012(15)
C13 0.041(3) 0.052(3) 0.052(2) 0.011(2) 0.0057(19) -0.013(2)
C3 0.049(3) 0.076(3) 0.034(2) -0.005(2) -0.0148(19) 0.017(2)
C20 0.050(3) 0.033(2) 0.092(3) 0.007(2) 0.001(2) -0.006(2)
C8 0.042(2) 0.039(2) 0.0379(19) 0.0077(17) 0.0000(17) -0.0037(17)
C4 0.060(3) 0.070(3) 0.0302(19) 0.007(2) -0.0061(19) 0.023(2)
C17 0.030(2) 0.058(3) 0.037(2) -0.0039(19) 0.0002(16) 0.0047(19)
C21 0.053(3) 0.047(2) 0.053(2) -0.009(2) -0.002(2) -0.007(2)
C9 0.056(3) 0.044(2) 0.045(2) 0.0135(18) 0.014(2) -0.003(2)
C15 0.042(3) 0.038(2) 0.097(4) 0.005(2) 0.001(2) -0.0099(19)
C14 0.030(2) 0.034(2) 0.060(2) 0.0074(18) -0.0059(19) -0.0019(16)
C18 0.044(3) 0.038(2) 0.056(2) 0.0050(19) -0.004(2) 0.0068(18)
C19 0.035(2) 0.040(2) 0.042(2) -0.0020(17) 0.0087(17) -0.0049(17)
C1 0.054(3) 0.065(3) 0.060(3) -0.011(2) -0.022(2) -0.008(2)
C11 0.075(4) 0.072(3) 0.052(3) 0.000(2) 0.020(2) -0.009(3)
C16 0.045(3) 0.074(3) 0.074(3) -0.012(3) -0.020(2) 0.009(2)

loop_
_atom_type_symbol
_atom_type_description
_atom_type_scat_dispersion_real
_atom_type_scat_dispersion_imag
_atom_type_scat_source
C C 0.0033 0.0016 'International Tables Vol C Tables 4.2.6.8 and 6.1.1.4'
H H 0.0000 0.0000 'International Tables Vol C Tables 4.2.6.8 and 6.1.1.4'
O O 0.0106 0.0060 'International Tables Vol C Tables 4.2.6.8 and 6.1.1.4'
N N 0.0061 0.0033 'International Tables Vol C Tables 4.2.6.8 and 6.1.1.4'
Dy Dy -0.1892 4.4098 'International Tables Vol C Tables 4.2.6.8 and 6.1.1.4'

loop_
_geom_angle_atom_site_label_1
_geom_angle_atom_site_label_2
_geom_angle_atom_site_label_3
_geom_angle
_geom_angle_site_symmetry_1
_geom_angle_site_symmetry_3
O3 Dy1 O2 108.87(8) . 7_566
O3 Dy1 O4 73.49(9) . .
O2 Dy1 O4 79.20(9) 7_566 .
O3 Dy1 O6 142.08(9) . .
O2 Dy1 O6 88.53(8) 7_566 .
O4 Dy1 O6 77.34(8) . .
O3 Dy1 O5 78.41(9) . .
O2 Dy1 O5 154.45(8) 7_566 .
O4 Dy1 O5 79.67(9) . .
O6 Dy1 O5 72.93(9) . .
O3 Dy1 O2 146.14(9) . .
O2 Dy1 O2 67.29(8) 7_566 .
O4 Dy1 O2 134.01(8) . .
O6 Dy1 O2 71.43(8) . .
O5 Dy1 O2 120.33(8) . .
O3 Dy1 O1 70.81(10) . .
O2 Dy1 O1 74.33(8) 7_566 .
O4 Dy1 O1 124.78(9) . .
O6 Dy1 O1 147.08(9) . .
O5 Dy1 O1 130.25(8) . .
O2 Dy1 O1 76.01(9) . .
O3 Dy1 N1 101.49(9) . .
O2 Dy1 N1 129.57(9) 7_566 .
O4 Dy1 N1 149.33(10) . .
O6 Dy1 N1 91.42(8) . .
O5 Dy1 N1 69.73(9) . .
O2 Dy1 N1 65.07(8) . .
O1 Dy1 N1 79.13(9) . .
O3 Dy1 Dy1 134.28(7) . 7_566
O2 Dy1 Dy1 34.30(6) 7_566 7_566
O4 Dy1 Dy1 108.29(7) . 7_566
O6 Dy1 Dy1 77.90(6) . 7_566
O5 Dy1 Dy1 147.25(6) . 7_566
O2 Dy1 Dy1 32.99(5) . 7_566
O1 Dy1 Dy1 72.12(6) . 7_566
N1 Dy1 Dy1 96.81(7) . 7_566
C7 O2 Dy1 129.8(2) . 7_566
C7 O2 Dy1 114.9(2) . .
Dy1 O2 Dy1 112.71(8) 7_566 .
C17 O5 Dy1 132.3(2) . .
C14 O3 Dy1 135.8(2) . .
C12 O4 Dy1 135.6(2) . .
C21 O1 Dy1 133.0(2) . .
C21 O1 H1 108.0(13) . .
Dy1 O1 H1 117.3(13) . .
C2 N1 C6 118.6(3) . .
C2 N1 Dy1 128.9(3) . .
C6 N1 Dy1 108.24(19) . .
N1 C6 C7 117.9(3) . .
N1 C6 C5 122.5(3) . .
C7 C6 C5 119.6(3) . .
C9 C10 C5 119.6(4) . .
C9 C10 H10 120.2 . .
C5 C10 H10 120.2 . .
C19 O6 Dy1 132.2(2) . .
O4 C12 C13 124.5(4) . .
O4 C12 C11 117.1(4) . .
C13 C12 C11 118.5(4) . .
C10 C5 C4 124.3(4) . .
C10 C5 C6 119.6(3) . .
C4 C5 C6 116.1(4) . .
N1 C2 C3 121.6(4) . .
N1 C2 C1 118.3(3) . .
C3 C2 C1 120.1(4) . .
O2 C7 C8 123.5(3) . .
O2 C7 C6 118.0(3) . .
C8 C7 C6 118.4(3) . .
C12 C13 C14 124.5(4) . .
C12 C13 H13 117.8 . .
C14 C13 H13 117.8 . .
C4 C3 C2 120.7(4) . .
C4 C3 H3 119.6 . .
C2 C3 H3 119.6 . .
C19 C20 H20A 109.5 . .
C19 C20 H20B 109.5 . .
H20A C20 H20B 109.5 . .
C19 C20 H20C 109.5 . .
H20A C20 H20C 109.5 . .
H20B C20 H20C 109.5 . .
C7 C8 C9 121.0(3) . .
C7 C8 H8 119.5 . .
C9 C8 H8 119.5 . .
C3 C4 C5 120.1(4) . .
C3 C4 H4 119.9 . .
C5 C4 H4 119.9 . .
O5 C17 C18 124.3(3) . .
O5 C17 C16 117.6(4) . .
C18 C17 C16 118.0(4) . .
O1 C21 H21A 109.5 . .
O1 C21 H21B 109.5 . .
H21A C21 H21B 109.5 . .
O1 C21 H21C 109.5 . .
H21A C21 H21C 109.5 . .
H21B C21 H21C 109.5 . .
C10 C9 C8 121.7(4) . .
C10 C9 H9 119.2 . .
C8 C9 H9 119.2 . .
C14 C15 H15A 109.5 . .
C14 C15 H15B 109.5 . .
H15A C15 H15B 109.5 . .
C14 C15 H15C 109.5 . .
H15A C15 H15C 109.5 . .
H15B C15 H15C 109.5 . .
O3 C14 C13 125.0(3) . .
O3 C14 C15 116.3(4) . .
C13 C14 C15 118.8(4) . .
C19 C18 C17 125.1(4) . .
C19 C18 H18 117.4 . .
C17 C18 H18 117.4 . .
O6 C19 C18 124.9(3) . .
O6 C19 C20 115.5(3) . .
C18 C19 C20 119.6(4) . .
C2 C1 H1A 109.5 . .
C2 C1 H1B 109.5 . .
H1A C1 H1B 109.5 . .
C2 C1 H1C 109.5 . .
H1A C1 H1C 109.5 . .
H1B C1 H1C 109.5 . .
C12 C11 H11A 109.5 . .
C12 C11 H11B 109.5 . .
H11A C11 H11B 109.5 . .
C12 C11 H11C 109.5 . .
H11A C11 H11C 109.5 . .
H11B C11 H11C 109.5 . .
C17 C16 H16A 109.5 . .
C17 C16 H16B 109.5 . .
H16A C16 H16B 109.5 . .
C17 C16 H16C 109.5 . .
H16A C16 H16C 109.5 . .
H16B C16 H16C 109.5 . .

loop_
_geom_bond_atom_site_label_1
_geom_bond_atom_site_label_2
_geom_bond_distance
_geom_bond_site_symmetry_2
Dy1 O3 2.305(2) .
Dy1 O2 2.316(2) 7_566
Dy1 O4 2.330(3) .
Dy1 O6 2.347(2) .
Dy1 O5 2.351(3) .
Dy1 O2 2.397(2) .
Dy1 O1 2.434(3) .
Dy1 N1 2.610(3) .
Dy1 Dy1 3.9232(4) 7_566
O2 C7 1.341(4) .
O2 Dy1 2.316(2) 7_566
O5 C17 1.252(4) .
O3 C14 1.267(5) .
O4 C12 1.255(5) .
O1 C21 1.424(4) .
O1 H1 0.856(9) .
N1 C2 1.324(4) .
N1 C6 1.374(4) .
C6 C7 1.424(4) .
C6 C5 1.425(4) .
C10 C9 1.353(5) .
C10 C5 1.403(6) .
C10 H10 0.9300 .
O6 C19 1.274(4) .
C12 C13 1.393(5) .
C12 C11 1.508(6) .
C5 C4 1.414(5) .
C2 C3 1.408(5) .
C2 C1 1.495(6) .
C7 C8 1.374(5) .
C13 C14 1.393(5) .
C13 H13 0.9300 .
C3 C4 1.346(6) .
C3 H3 0.9300 .
C20 C19 1.504(5) .
C20 H20A 0.9600 .
C20 H20B 0.9600 .
C20 H20C 0.9600 .
C8 C9 1.406(5) .
C8 H8 0.9300 .
C4 H4 0.9300 .
C17 C18 1.412(5) .
C17 C16 1.510(5) .
C21 H21A 0.9600 .
C21 H21B 0.9600 .
C21 H21C 0.9600 .
C9 H9 0.9300 .
C15 C14 1.508(5) .
C15 H15A 0.9600 .
C15 H15B 0.9600 .
C15 H15C 0.9600 .
C18 C19 1.377(5) .
C18 H18 0.9300 .
C1 H1A 0.9600 .
C1 H1B 0.9600 .
C1 H1C 0.9600 .
C11 H11A 0.9600 .
C11 H11B 0.9600 .
C11 H11C 0.9600 .
C16 H16A 0.9600 .
C16 H16B 0.9600 .
C16 H16C 0.9600 .

loop_
_geom_torsion_atom_site_label_1
_geom_torsion_atom_site_label_2
_geom_torsion_atom_site_label_3
_geom_torsion_atom_site_label_4
_geom_torsion
_geom_torsion_site_symmetry_1
C2 N1 C6 C7 -176.1(3) .
Dy1 N1 C6 C7 25.2(4) .
C2 N1 C6 C5 6.3(5) .
Dy1 N1 C6 C5 -152.4(3) .
Dy1 O4 C12 C13 10.6(6) .
Dy1 O4 C12 C11 -169.7(3) .
C9 C10 C5 C4 -177.9(4) .
C9 C10 C5 C6 1.2(6) .
N1 C6 C5 C10 174.3(3) .
C7 C6 C5 C10 -3.3(5) .
N1 C6 C5 C4 -6.6(5) .
C7 C6 C5 C4 175.8(3) .
C6 N1 C2 C3 -1.3(6) .
Dy1 N1 C2 C3 152.4(3) .
C6 N1 C2 C1 179.0(3) .
Dy1 N1 C2 C1 -27.3(5) .
Dy1 O2 C7 C8 -16.9(5) 7_566
Dy1 O2 C7 C8 143.1(3) .
Dy1 O2 C7 C6 164.9(2) 7_566
Dy1 O2 C7 C6 -35.1(4) .
N1 C6 C7 O2 3.8(5) .
C5 C6 C7 O2 -178.5(3) .
N1 C6 C7 C8 -174.5(3) .
C5 C6 C7 C8 3.2(5) .
O4 C12 C13 C14 0.8(7) .
C11 C12 C13 C14 -178.9(4) .
N1 C2 C3 C4 -3.2(7) .
C1 C2 C3 C4 176.6(4) .
O2 C7 C8 C9 -179.2(3) .
C6 C7 C8 C9 -1.0(6) .
C2 C3 C4 C5 2.6(7) .
C10 C5 C4 C3 -178.9(4) .
C6 C5 C4 C3 2.0(6) .
Dy1 O5 C17 C18 -22.8(6) .
Dy1 O5 C17 C16 156.8(3) .
C5 C10 C9 C8 1.0(6) .
C7 C8 C9 C10 -1.1(6) .
Dy1 O3 C14 C13 -3.7(6) .
Dy1 O3 C14 C15 177.8(3) .
C12 C13 C14 O3 -4.2(7) .
C12 C13 C14 C15 174.3(4) .
O5 C17 C18 C19 -2.3(7) .
C16 C17 C18 C19 178.2(4) .
Dy1 O6 C19 C18 19.2(6) .
Dy1 O6 C19 C20 -160.7(3) .
C17 C18 C19 O6 4.1(7) .
C17 C18 C19 C20 -176.1(4) .
